data_7231173
loop_
_publ_author_name
'Xu, Lei'
'Jiang, Liping'
'Li, Shasha'
'Zhang, Guofang'
'Zhang, Weiqiang'
'Gao, Ziwei'

_publ_section_title
;
 Reaction of FcC&#xE002;CC(O)R (Fc = ferrocenyl) with Ru3(CO)12 leading to
 unexpected nitro-group reduced ruthenoles and 1,2-CO-inserted
 triruthenium clusters
;
_journal_issue 45
_journal_name_full 'RSC Advances'
_journal_page_first 25268
_journal_paper_doi 10.1039/C8RA04548H
_journal_volume 8
_journal_year 2018
_chemical_formula_sum 'C44 H30 Fe2 N2 O8 Ru2'
_chemical_formula_weight 1028.54
_space_group_crystal_system monoclinic
_space_group_IT_number 15
_space_group_name_Hall '-C 2yc'
_space_group_name_H-M_alt 'C 1 2/c 1'
_symmetry_space_group_name_Hall '-C 2yc'
_symmetry_space_group_name_H-M 'C 1 2/c 1'
_atom_sites_solution_hydrogens mixed
_audit_creation_method SHELXL-2014/7
_audit_update_record
;
2018-04-11 deposited with the CCDC.
2018-07-09 downloaded from the CCDC.
;
_cell_angle_alpha 90
_cell_angle_beta 114.924(12)
_cell_angle_gamma 90
_cell_formula_units_Z 8
_cell_length_a 29.747(9)
_cell_length_b 19.893(6)
_cell_length_c 15.727(6)
_cell_measurement_reflns_used 17747
_cell_measurement_temperature 153(2)
_cell_measurement_theta_max 26.37
_cell_measurement_theta_min 2.34
_cell_volume 8440(5)
_computing_structure_refinement 'SHELXL-2014/7 (Sheldrick, 2014)'
_diffrn_ambient_temperature 153(2)
_diffrn_measured_fraction_theta_full 0.998
_diffrn_measured_fraction_theta_max 0.998
_diffrn_measurement_device_type 'Bruker SMART CCD area-detector'
_diffrn_radiation_type MoK\a
_diffrn_radiation_wavelength 0.71073
_diffrn_reflns_av_R_equivalents 0.0677
_diffrn_reflns_av_unetI/netI 0.0406
_diffrn_reflns_Laue_measured_fraction_full 0.998
_diffrn_reflns_Laue_measured_fraction_max 0.998
_diffrn_reflns_limit_h_max 36
_diffrn_reflns_limit_h_min -36
_diffrn_reflns_limit_k_max 24
_diffrn_reflns_limit_k_min -24
_diffrn_reflns_limit_l_max 19
_diffrn_reflns_limit_l_min -19
_diffrn_reflns_number 48133
_diffrn_reflns_point_group_measured_fraction_full 0.998
_diffrn_reflns_point_group_measured_fraction_max 0.998
_diffrn_reflns_theta_full 25.242
_diffrn_reflns_theta_max 25.999
_diffrn_reflns_theta_min 2.343
_exptl_absorpt_coefficient_mu 1.430
_exptl_absorpt_correction_type multi-scan
_exptl_absorpt_process_details sadabs
_exptl_crystal_colour colorless
_exptl_crystal_density_diffrn 1.619
_exptl_crystal_description block
_exptl_crystal_F_000 4096
_exptl_crystal_size_max 0.150
_exptl_crystal_size_mid 0.130
_exptl_crystal_size_min 0.100
_exptl_transmission_factor_max 0.7454
_exptl_transmission_factor_min 0.6104
_refine_diff_density_max 1.489
_refine_diff_density_min -1.500
_refine_diff_density_rms 0.128
_refine_ls_extinction_method none
_refine_ls_goodness_of_fit_ref 1.072
_refine_ls_hydrogen_treatment constr
_refine_ls_matrix_type full
_refine_ls_number_parameters 523
_refine_ls_number_reflns 8281
_refine_ls_number_restraints 44
_refine_ls_restrained_S_all 1.087
_refine_ls_R_factor_all 0.0720
_refine_ls_R_factor_gt 0.0533
_refine_ls_shift/su_max 0.001
_refine_ls_shift/su_mean 0.000
_refine_ls_structure_factor_coef Fsqd
_refine_ls_weighting_details 'w=1/[\s^2^(Fo^2^)+(0.0499P)^2^+100.7505P] where P=(Fo^2^+2Fc^2^)/3'
_refine_ls_weighting_scheme calc
_refine_ls_wR_factor_gt 0.1256
_refine_ls_wR_factor_ref 0.1396
_reflns_Friedel_coverage 0.000
_reflns_number_gt 6620
_reflns_number_total 8281
_reflns_threshold_expression 'I > 2\s(I)'
_cod_data_source_file c8ra04548h2.cif
_cod_data_source_block 1_sq
_cod_database_code 7231173
_shelx_shelxl_version_number 2014/7
_shelx_space_group_comment
;
The symmetry employed for this shelxl refinement is uniquely defined
by the following loop, which should always be used as a source of
symmetry information in preference to the above space-group names.
They are only intended as comments.
;
_shelx_estimated_absorpt_t_min 0.814
_shelx_estimated_absorpt_t_max 0.870

loop_
_space_group_symop_operation_xyz
'x, y, z'
'-x, y, -z+1/2'
'x+1/2, y+1/2, z'
'-x+1/2, y+1/2, -z+1/2'
'-x, -y, -z'
'x, -y, z-1/2'
'-x+1/2, -y+1/2, -z'
'x+1/2, -y+1/2, z-1/2'

loop_
_atom_site_label
_atom_site_type_symbol
_atom_site_fract_x
_atom_site_fract_y
_atom_site_fract_z
_atom_site_U_iso_or_equiv
_atom_site_adp_type
_atom_site_occupancy
_atom_site_site_symmetry_order
_atom_site_calc_flag
_atom_site_refinement_flags_posn
_atom_site_refinement_flags_adp
Ru1 Ru 0.25043(2) 0.08814(2) 0.55673(3) 0.02542(12) Uani 1 1 d . .
Ru2 Ru 0.25138(2) -0.03637(2) 0.62840(3) 0.03072(13) Uani 1 1 d . .
Fe1 Fe 0.12400(3) 0.19932(4) 0.63691(7) 0.0383(2) Uani 1 1 d . .
Fe2 Fe 0.37398(3) 0.20086(5) 0.84133(8) 0.0597(4) Uani 1 1 d . .
O1 O 0.12768(18) 0.0316(2) 0.4813(3) 0.0492(12) Uani 1 1 d . .
O2 O 0.37445(17) 0.0373(2) 0.6812(3) 0.0424(11) Uani 1 1 d . .
O3 O 0.16822(18) 0.1723(2) 0.4108(3) 0.0495(12) Uani 1 1 d . .
O4 O 0.33337(18) 0.1690(2) 0.5376(4) 0.0508(12) Uani 1 1 d . .
O5 O 0.24854(14) -0.01468(19) 0.4130(3) 0.0301(8) Uani 1 1 d . .
O6 O 0.1710(3) -0.1252(3) 0.4810(4) 0.0768(19) Uani 1 1 d . .
O7 O 0.25215(16) -0.10488(19) 0.8002(3) 0.0346(9) Uani 1 1 d . .
O8 O 0.3346(2) -0.1233(3) 0.6154(4) 0.0667(16) Uani 1 1 d . .
C1 C 0.19557(18) 0.1595(3) 0.6872(4) 0.0270(11) Uani 1 1 d . .
C2 C 0.1769(2) 0.1599(3) 0.7578(4) 0.0404(15) Uani 1 1 d . .
H2 H 0.1726 0.1196 0.7916 0.048 Uiso 1 1 d R U
C3 C 0.1658(3) 0.2267(3) 0.7717(5) 0.0474(17) Uani 1 1 d . .
H3 H 0.1531 0.2419 0.8181 0.057 Uiso 1 1 d R U
C4 C 0.1764(2) 0.2685(3) 0.7093(5) 0.0414(16) Uani 1 1 d . .
H4 H 0.1723 0.3185 0.7040 0.050 Uiso 1 1 d R U
C5 C 0.19395(19) 0.2273(3) 0.6565(4) 0.0321(13) Uani 1 1 d . .
H5 H 0.2039 0.2431 0.6066 0.038 Uiso 1 1 d R U
C6 C 0.0740(3) 0.1572(5) 0.5136(7) 0.073(3) Uani 1 1 d . .
H6 H 0.0819 0.1226 0.4758 0.088 Uiso 1 1 d R U
C7 C 0.0588(2) 0.1463(4) 0.5837(8) 0.068(3) Uani 1 1 d . .
H7 H 0.0531 0.1014 0.6062 0.081 Uiso 1 1 d R U
C8 C 0.0524(3) 0.2082(4) 0.6197(8) 0.074(3) Uani 1 1 d . .
H8 H 0.0420 0.2158 0.6716 0.089 Uiso 1 1 d R U
C9 C 0.0634(3) 0.2584(4) 0.5711(9) 0.087(4) Uani 1 1 d . .
H9 H 0.0614 0.3078 0.5808 0.104 Uiso 1 1 d R U
C10 C 0.0767(3) 0.2277(6) 0.5046(8) 0.089(4) Uani 1 1 d . .
H10 H 0.0864 0.2519 0.4591 0.107 Uiso 1 1 d R U
C11 C 0.2225(2) 0.1020(2) 0.6708(4) 0.0260(11) Uani 1 1 d . .
C12 C 0.2029(2) 0.0421(2) 0.6183(4) 0.0263(11) Uani 1 1 d . .
C13 C 0.1492(2) 0.0262(3) 0.5676(4) 0.0291(12) Uani 1 1 d . .
C14 C 0.1239(2) -0.0046(3) 0.6208(4) 0.0295(12) Uani 1 1 d . .
C15 C 0.1470(2) -0.0069(3) 0.7187(4) 0.0321(12) Uani 1 1 d . .
H15 H 0.1795 0.0107 0.7507 0.038 Uiso 1 1 calc R U
C16 C 0.1239(2) -0.0337(4) 0.7693(5) 0.0500(18) Uani 1 1 d . .
H16 H 0.1402 -0.0336 0.8358 0.060 Uiso 1 1 calc R U
C17 C 0.0767(2) -0.0613(6) 0.7241(6) 0.075(3) Uani 1 1 d . .
C18 C 0.0531(2) -0.0584(5) 0.6252(5) 0.058(2) Uani 1 1 d . .
H18 H 0.0205 -0.0757 0.5932 0.070 Uiso 1 1 calc R U
C19 C 0.0762(2) -0.0314(3) 0.5753(4) 0.0375(14) Uani 1 1 d . .
H19 H 0.0599 -0.0307 0.5087 0.045 Uiso 1 1 calc R U
C20 C 0.30304(19) 0.1616(3) 0.7728(4) 0.0296(12) Uani 1 1 d . .
C21 C 0.3062(2) 0.2281(3) 0.7415(5) 0.0401(15) Uani 1 1 d . .
H21 H 0.2987 0.2418 0.6757 0.048 Uiso 1 1 d R U
C22 C 0.3215(2) 0.2718(3) 0.8196(5) 0.0488(19) Uani 1 1 d . .
H22 H 0.3262 0.3216 0.8188 0.059 Uiso 1 1 d R U
C23 C 0.3277(3) 0.2331(4) 0.8990(5) 0.064(2) Uani 1 1 d . .
H23 H 0.3384 0.2506 0.9642 0.076 Uiso 1 1 d R U
C24 C 0.3167(3) 0.1657(4) 0.8707(5) 0.0520(19) Uani 1 1 d . .
H24 H 0.3186 0.1270 0.9128 0.062 Uiso 1 1 d R U
C25 C 0.4305(3) 0.1511(5) 0.8266(10) 0.095(3) Uani 1 1 d D U
H25 H 0.4218 0.1109 0.7845 0.114 Uiso 1 1 d R U
C26 C 0.4271(3) 0.2205(5) 0.8008(8) 0.107(3) Uani 1 1 d D U
H26 H 0.4256 0.2347 0.7386 0.129 Uiso 1 1 d R U
C27 C 0.4378(3) 0.2558(5) 0.8867(8) 0.089(3) Uani 1 1 d D U
H27 H 0.4431 0.3051 0.8995 0.107 Uiso 1 1 d R U
C28 C 0.4426(3) 0.2033(5) 0.9506(9) 0.106(4) Uani 1 1 d . U
H28 H 0.4447 0.2145 1.0142 0.127 Uiso 1 1 d R U
C29 C 0.4342(4) 0.1417(6) 0.9153(11) 0.118(4) Uani 1 1 d . U
H29 H 0.4350 0.0995 0.9504 0.141 Uiso 1 1 d R U
C30 C 0.2765(2) 0.1027(3) 0.7136(4) 0.0249(11) Uani 1 1 d . .
C31 C 0.2980(2) 0.0434(3) 0.6949(4) 0.0272(11) Uani 1 1 d . .
C32 C 0.3523(2) 0.0299(3) 0.7317(4) 0.0294(12) Uani 1 1 d . .
C33 C 0.37659(19) -0.0003(3) 0.8247(4) 0.0268(11) Uani 1 1 d . .
C34 C 0.42431(19) -0.0281(3) 0.8557(4) 0.0276(11) Uani 1 1 d . .
H34 H 0.4403 -0.0288 0.8147 0.033 Uiso 1 1 calc R U
C35 C 0.44795(19) -0.0542(3) 0.9435(4) 0.0332(13) Uani 1 1 d . .
H35 H 0.4800 -0.0733 0.9626 0.040 Uiso 1 1 calc R U
C36 C 0.4257(2) -0.0534(3) 1.0061(4) 0.0321(13) Uani 1 1 d . .
C37 C 0.3778(2) -0.0259(3) 0.9760(4) 0.0291(12) Uani 1 1 d . .
H37 H 0.3621 -0.0244 1.0175 0.035 Uiso 1 1 calc R U
C38 C 0.3541(2) -0.0014(3) 0.8874(4) 0.0284(12) Uani 1 1 d . .
H38 H 0.3214 0.0155 0.8672 0.034 Uiso 1 1 calc R U
C39 C 0.1992(2) 0.1416(3) 0.4649(4) 0.0362(13) Uani 1 1 d . .
C40 C 0.3026(2) 0.1392(3) 0.5441(4) 0.0356(14) Uani 1 1 d . .
C41 C 0.24966(18) 0.0195(3) 0.4729(4) 0.0247(11) Uani 1 1 d . .
C42 C 0.2005(3) -0.0935(3) 0.5369(5) 0.0480(18) Uani 1 1 d . .
C43 C 0.2517(2) -0.0799(3) 0.7347(4) 0.0296(12) Uani 1 1 d . .
C44 C 0.3047(3) -0.0919(3) 0.6224(5) 0.0465(17) Uani 1 1 d . .
N1 N 0.0542(3) -0.0872(6) 0.7773(6) 0.125(4) Uani 1 1 d . U
H1A H 0.0696 -0.0862 0.8389 0.150 Uiso 1 1 calc R U
H1B H 0.0243 -0.1048 0.7498 0.150 Uiso 1 1 calc R U
N2 N 0.4490(2) -0.0782(3) 1.0947(4) 0.0534(16) Uani 1 1 d . .
H2B H 0.4789 -0.0954 1.1141 0.064 Uiso 1 1 calc R U
H2C H 0.4341 -0.0771 1.1326 0.064 Uiso 1 1 calc R U

loop_
_atom_site_aniso_label
_atom_site_aniso_U_11
_atom_site_aniso_U_22
_atom_site_aniso_U_33
_atom_site_aniso_U_23
_atom_site_aniso_U_13
_atom_site_aniso_U_12
Ru1 0.0326(2) 0.0208(2) 0.0195(2) 0.00427(16) 0.00766(18) 0.00406(17)
Ru2 0.0517(3) 0.0182(2) 0.0220(2) 0.00290(16) 0.0154(2) 0.00670(19)
Fe1 0.0231(4) 0.0217(4) 0.0624(6) 0.0058(4) 0.0106(4) 0.0027(3)
Fe2 0.0256(5) 0.0470(6) 0.0708(8) -0.0292(5) -0.0146(5) 0.0144(4)
O1 0.054(3) 0.058(3) 0.022(2) 0.006(2) 0.003(2) -0.017(2)
O2 0.052(3) 0.046(3) 0.038(3) 0.016(2) 0.027(2) 0.019(2)
O3 0.054(3) 0.042(3) 0.041(3) 0.019(2) 0.009(2) 0.015(2)
O4 0.049(3) 0.041(3) 0.061(3) 0.011(2) 0.021(2) -0.010(2)
O5 0.036(2) 0.030(2) 0.025(2) -0.0025(17) 0.0141(17) -0.0016(16)
O6 0.137(6) 0.040(3) 0.035(3) -0.012(2) 0.019(3) -0.029(3)
O7 0.048(2) 0.031(2) 0.027(2) 0.0047(17) 0.0183(19) 0.0065(18)
O8 0.101(4) 0.041(3) 0.086(4) 0.014(3) 0.066(4) 0.031(3)
C1 0.020(2) 0.021(3) 0.032(3) 0.001(2) 0.002(2) 0.0020(19)
C2 0.050(4) 0.037(3) 0.035(4) 0.001(3) 0.019(3) 0.013(3)
C3 0.048(4) 0.040(4) 0.055(4) -0.004(3) 0.022(3) 0.015(3)
C4 0.026(3) 0.022(3) 0.063(4) -0.009(3) 0.006(3) 0.005(2)
C5 0.021(3) 0.027(3) 0.045(4) 0.005(2) 0.010(2) 0.000(2)
C6 0.027(4) 0.087(7) 0.073(6) -0.021(5) -0.010(4) 0.005(4)
C7 0.027(3) 0.040(4) 0.125(8) -0.004(4) 0.021(4) -0.001(3)
C8 0.038(4) 0.060(5) 0.121(8) -0.003(5) 0.030(5) 0.016(4)
C9 0.031(4) 0.036(4) 0.147(10) 0.012(5) -0.008(5) 0.007(3)
C10 0.033(4) 0.099(8) 0.091(8) 0.036(6) -0.018(4) -0.006(5)
C11 0.035(3) 0.020(2) 0.019(3) 0.0028(19) 0.007(2) 0.003(2)
C12 0.036(3) 0.021(2) 0.019(3) 0.006(2) 0.009(2) 0.002(2)
C13 0.033(3) 0.027(3) 0.022(3) 0.001(2) 0.005(2) -0.002(2)
C14 0.033(3) 0.025(3) 0.026(3) 0.002(2) 0.008(2) 0.007(2)
C15 0.033(3) 0.037(3) 0.026(3) 0.005(2) 0.012(2) 0.011(2)
C16 0.032(3) 0.085(5) 0.033(4) 0.021(3) 0.014(3) 0.025(3)
C17 0.026(3) 0.158(9) 0.046(5) 0.034(5) 0.022(3) 0.018(4)
C18 0.018(3) 0.108(6) 0.046(4) 0.019(4) 0.011(3) 0.004(3)
C19 0.028(3) 0.048(4) 0.029(3) 0.006(3) 0.005(2) 0.008(3)
C20 0.026(3) 0.028(3) 0.026(3) -0.002(2) 0.002(2) 0.010(2)
C21 0.024(3) 0.030(3) 0.050(4) 0.000(3) -0.001(3) -0.004(2)
C22 0.030(3) 0.029(3) 0.066(5) -0.015(3) -0.002(3) 0.008(2)
C23 0.074(5) 0.053(4) 0.040(4) -0.020(4) 0.002(4) 0.021(4)
C24 0.075(5) 0.041(4) 0.028(3) -0.009(3) 0.009(3) 0.011(3)
C25 0.039(4) 0.087(5) 0.151(7) -0.043(6) 0.032(5) 0.006(4)
C26 0.047(4) 0.122(6) 0.139(6) -0.009(5) 0.027(4) -0.002(4)
C27 0.037(4) 0.070(5) 0.131(7) -0.030(5) 0.007(4) 0.003(4)
C28 0.042(4) 0.057(5) 0.143(7) -0.023(5) -0.035(5) 0.000(4)
C29 0.049(4) 0.081(5) 0.159(8) -0.037(6) -0.020(6) 0.017(4)
C30 0.032(3) 0.025(3) 0.014(2) 0.0039(19) 0.006(2) 0.010(2)
C31 0.037(3) 0.024(3) 0.019(3) 0.005(2) 0.011(2) 0.010(2)
C32 0.039(3) 0.025(3) 0.028(3) 0.006(2) 0.017(3) 0.012(2)
C33 0.028(3) 0.024(3) 0.027(3) 0.004(2) 0.011(2) 0.005(2)
C34 0.027(3) 0.023(3) 0.038(3) 0.004(2) 0.019(2) 0.005(2)
C35 0.019(3) 0.035(3) 0.038(3) 0.001(2) 0.006(2) 0.006(2)
C36 0.027(3) 0.032(3) 0.028(3) 0.008(2) 0.003(2) 0.004(2)
C37 0.027(3) 0.032(3) 0.025(3) 0.003(2) 0.008(2) 0.002(2)
C38 0.025(3) 0.029(3) 0.028(3) 0.006(2) 0.008(2) 0.009(2)
C39 0.049(4) 0.029(3) 0.028(3) 0.004(2) 0.013(3) 0.004(3)
C40 0.046(4) 0.025(3) 0.028(3) 0.004(2) 0.009(3) 0.008(3)
C41 0.020(2) 0.027(3) 0.023(3) 0.009(2) 0.005(2) 0.001(2)
C42 0.092(5) 0.026(3) 0.025(3) 0.004(3) 0.024(4) -0.002(3)
C43 0.039(3) 0.021(3) 0.028(3) -0.005(2) 0.013(2) 0.003(2)
C44 0.084(5) 0.028(3) 0.034(4) 0.008(3) 0.031(4) 0.015(3)
N1 0.036(4) 0.280(12) 0.070(5) 0.058(7) 0.033(4) 0.003(5)
N2 0.040(3) 0.080(4) 0.033(3) 0.022(3) 0.008(2) 0.020(3)

loop_
_atom_type_symbol
_atom_type_description
_atom_type_scat_dispersion_real
_atom_type_scat_dispersion_imag
_atom_type_scat_source
C C 0.0033 0.0016 'International Tables Vol C Tables 4.2.6.8 and 6.1.1.4'
H H 0.0000 0.0000 'International Tables Vol C Tables 4.2.6.8 and 6.1.1.4'
N N 0.0061 0.0033 'International Tables Vol C Tables 4.2.6.8 and 6.1.1.4'
O O 0.0106 0.0060 'International Tables Vol C Tables 4.2.6.8 and 6.1.1.4'
Fe Fe 0.3463 0.8444 'International Tables Vol C Tables 4.2.6.8 and 6.1.1.4'
Ru Ru -1.2594 0.8363 'International Tables Vol C Tables 4.2.6.8 and 6.1.1.4'

loop_
_geom_angle_atom_site_label_1
_geom_angle_atom_site_label_2
_geom_angle_atom_site_label_3
_geom_angle
C41 Ru1 C39 95.9(2)
C41 Ru1 C40 94.7(2)
C39 Ru1 C40 92.8(3)
C41 Ru1 C31 102.0(2)
C39 Ru1 C31 159.3(2)
C40 Ru1 C31 96.0(2)
C41 Ru1 C12 100.6(2)
C39 Ru1 C12 96.1(2)
C40 Ru1 C12 161.4(2)
C31 Ru1 C12 70.6(2)
C41 Ru1 C30 138.39(19)
C39 Ru1 C30 123.1(2)
C40 Ru1 C30 97.1(2)
C31 Ru1 C30 37.14(18)
C12 Ru1 C30 64.4(2)
C41 Ru1 C11 137.0(2)
C39 Ru1 C11 95.0(2)
C40 Ru1 C11 126.1(2)
C31 Ru1 C11 64.69(19)
C12 Ru1 C11 36.85(19)
C30 Ru1 C11 37.23(19)
C41 Ru1 Ru2 68.04(15)
C39 Ru1 Ru2 133.12(19)
C40 Ru1 Ru2 130.79(17)
C31 Ru1 Ru2 48.46(14)
C12 Ru1 Ru2 48.72(13)
C30 Ru1 Ru2 74.15(13)
C11 Ru1 Ru2 74.23(13)
C43 Ru2 C42 95.7(2)
C43 Ru2 C44 94.6(2)
C42 Ru2 C44 91.6(3)
C43 Ru2 C31 98.7(2)
C42 Ru2 C31 164.0(2)
C44 Ru2 C31 94.2(3)
C43 Ru2 C12 99.1(2)
C42 Ru2 C12 94.8(3)
C44 Ru2 C12 164.2(2)
C31 Ru2 C12 76.1(2)
C43 Ru2 Ru1 141.70(16)
C42 Ru2 Ru1 110.82(18)
C44 Ru2 Ru1 111.11(19)
C31 Ru2 Ru1 53.15(14)
C12 Ru2 Ru1 53.11(15)
C3 Fe1 C4 40.9(3)
C3 Fe1 C9 113.5(4)
C4 Fe1 C9 101.5(3)
C3 Fe1 C8 105.2(4)
C4 Fe1 C8 121.8(3)
C9 Fe1 C8 39.6(4)
C3 Fe1 C10 147.9(4)
C4 Fe1 C10 114.9(4)
C9 Fe1 C10 40.4(4)
C8 Fe1 C10 66.9(5)
C3 Fe1 C2 40.4(2)
C4 Fe1 C2 68.3(3)
C9 Fe1 C2 149.8(4)
C8 Fe1 C2 120.5(4)
C10 Fe1 C2 169.7(4)
C3 Fe1 C5 68.4(3)
C4 Fe1 C5 40.6(2)
C9 Fe1 C5 123.2(3)
C8 Fe1 C5 159.3(3)
C10 Fe1 C5 107.4(3)
C2 Fe1 C5 68.2(3)
C3 Fe1 C7 128.5(4)
C4 Fe1 C7 161.3(3)
C9 Fe1 C7 66.8(3)
C8 Fe1 C7 40.1(3)
C10 Fe1 C7 66.4(4)
C2 Fe1 C7 114.0(3)
C5 Fe1 C7 158.0(3)
C3 Fe1 C6 167.1(4)
C4 Fe1 C6 151.9(4)
C9 Fe1 C6 67.8(4)
C8 Fe1 C6 67.1(4)
C10 Fe1 C6 40.4(4)
C2 Fe1 C6 133.4(3)
C5 Fe1 C6 122.4(4)
C7 Fe1 C6 39.1(4)
C3 Fe1 C1 68.2(2)
C4 Fe1 C1 68.1(2)
C9 Fe1 C1 162.9(4)
C8 Fe1 C1 157.5(3)
C10 Fe1 C1 130.2(4)
C2 Fe1 C1 40.6(2)
C5 Fe1 C1 40.3(2)
C7 Fe1 C1 126.6(3)
C6 Fe1 C1 114.7(3)
C26 Fe2 C22 118.2(4)
C26 Fe2 C21 111.4(4)
C22 Fe2 C21 40.7(3)
C26 Fe2 C28 67.4(5)
C22 Fe2 C28 123.5(4)
C21 Fe2 C28 162.9(3)
C26 Fe2 C27 41.8(3)
C22 Fe2 C27 102.9(3)
C21 Fe2 C27 126.8(4)
C28 Fe2 C27 40.5(4)
C26 Fe2 C23 149.3(4)
C22 Fe2 C23 40.6(3)
C21 Fe2 C23 68.0(3)
C28 Fe2 C23 103.9(5)
C27 Fe2 C23 112.2(4)
C26 Fe2 C25 41.6(3)
C22 Fe2 C25 158.5(4)
C21 Fe2 C25 129.4(4)
C28 Fe2 C25 61.9(5)
C27 Fe2 C25 67.1(4)
C23 Fe2 C25 160.2(5)
C26 Fe2 C29 70.7(6)
C22 Fe2 C29 157.7(5)
C21 Fe2 C29 159.2(4)
C28 Fe2 C29 37.8(4)
C27 Fe2 C29 69.3(5)
C23 Fe2 C29 121.4(6)
C25 Fe2 C29 38.9(5)
C26 Fe2 C24 170.4(4)
C22 Fe2 C24 67.9(3)
C21 Fe2 C24 67.8(3)
C28 Fe2 C24 116.5(5)
C27 Fe2 C24 146.8(4)
C23 Fe2 C24 40.1(3)
C25 Fe2 C24 131.0(4)
C29 Fe2 C24 106.6(5)
C26 Fe2 C20 133.1(4)
C22 Fe2 C20 68.4(2)
C21 Fe2 C20 40.6(2)
C28 Fe2 C20 152.0(4)
C27 Fe2 C20 167.3(4)
C23 Fe2 C20 67.7(3)
C25 Fe2 C20 117.6(3)
C29 Fe2 C20 122.3(4)
C24 Fe2 C20 40.0(2)
C5 C1 C2 106.6(5)
C5 C1 C11 128.0(5)
C2 C1 C11 123.7(5)
C5 C1 Fe1 68.2(3)
C2 C1 Fe1 68.0(3)
C11 C1 Fe1 140.1(4)
C3 C2 C1 108.5(6)
C3 C2 Fe1 69.2(4)
C1 C2 Fe1 71.4(3)
C3 C2 H2 125.9
C1 C2 H2 125.6
Fe1 C2 H2 125.6
C2 C3 C4 108.2(6)
C2 C3 Fe1 70.4(4)
C4 C3 Fe1 69.7(4)
C2 C3 H3 125.7
C4 C3 H3 126.1
Fe1 C3 H3 126.1
C5 C4 C3 108.0(5)
C5 C4 Fe1 70.3(3)
C3 C4 Fe1 69.4(4)
C5 C4 H4 126.1
C3 C4 H4 125.9
Fe1 C4 H4 126.1
C4 C5 C1 108.6(5)
C4 C5 Fe1 69.1(3)
C1 C5 Fe1 71.5(3)
C4 C5 H5 125.7
C1 C5 H5 125.7
Fe1 C5 H5 125.9
C7 C6 C10 106.7(9)
C7 C6 Fe1 70.1(5)
C10 C6 Fe1 69.0(5)
C7 C6 H6 127.4
C10 C6 H6 125.9
Fe1 C6 H6 125.7
C6 C7 C8 109.4(8)
C6 C7 Fe1 70.8(4)
C8 C7 Fe1 69.4(4)
C6 C7 H7 125.9
C8 C7 H7 124.7
Fe1 C7 H7 125.9
C9 C8 C7 108.0(10)
C9 C8 Fe1 70.0(5)
C7 C8 Fe1 70.5(4)
C9 C8 H8 124.8
C7 C8 H8 127.2
Fe1 C8 H8 124.9
C8 C9 C10 107.8(8)
C8 C9 Fe1 70.4(4)
C10 C9 Fe1 70.1(5)
C8 C9 H9 125.7
C10 C9 H9 126.5
Fe1 C9 H9 126.0
C9 C10 C6 108.1(10)
C9 C10 Fe1 69.5(6)
C6 C10 Fe1 70.6(5)
C9 C10 H10 125.5
C6 C10 H10 126.4
Fe1 C10 H10 125.5
C12 C11 C30 112.2(5)
C12 C11 C1 128.7(5)
C30 C11 C1 119.0(5)
C12 C11 Ru1 68.9(3)
C30 C11 Ru1 70.7(3)
C1 C11 Ru1 129.1(4)
C11 C12 C13 125.0(5)
C11 C12 Ru2 118.7(4)
C13 C12 Ru2 115.7(4)
C11 C12 Ru1 74.2(3)
C13 C12 Ru1 126.3(4)
Ru2 C12 Ru1 78.17(19)
O1 C13 C14 120.6(5)
O1 C13 C12 120.7(5)
C14 C13 C12 118.2(5)
C15 C14 C19 118.3(6)
C15 C14 C13 120.6(5)
C19 C14 C13 121.1(5)
C16 C15 C14 121.5(6)
C16 C15 H15 119.2
C14 C15 H15 119.2
C15 C16 C17 120.4(7)
C15 C16 H16 119.8
C17 C16 H16 119.8
N1 C17 C16 118.9(8)
N1 C17 C18 122.9(8)
C16 C17 C18 118.1(7)
C19 C18 C17 121.2(7)
C19 C18 H18 119.4
C17 C18 H18 119.4
C18 C19 C14 120.5(6)
C18 C19 H19 119.8
C14 C19 H19 119.8
C24 C20 C21 107.0(5)
C24 C20 C30 123.6(6)
C21 C20 C30 127.1(5)
C24 C20 Fe2 69.6(4)
C21 C20 Fe2 68.3(3)
C30 C20 Fe2 140.5(4)
C22 C21 C20 108.3(6)
C22 C21 Fe2 69.1(3)
C20 C21 Fe2 71.1(3)
C22 C21 H21 125.5
C20 C21 H21 126.2
Fe2 C21 H21 126.1
C23 C22 C21 107.9(6)
C23 C22 Fe2 70.5(4)
C21 C22 Fe2 70.2(3)
C23 C22 H22 125.6
C21 C22 H22 126.4
Fe2 C22 H22 126.2
C24 C23 C22 108.3(6)
C24 C23 Fe2 70.8(5)
C22 C23 Fe2 68.9(4)
C24 C23 H23 126.0
C22 C23 H23 125.7
Fe2 C23 H23 125.4
C23 C24 C20 108.6(7)
C23 C24 Fe2 69.2(5)
C20 C24 Fe2 70.3(4)
C23 C24 H24 125.6
C20 C24 H24 125.8
Fe2 C24 H24 125.8
C29 C25 C26 112.9(11)
C29 C25 Fe2 70.6(6)
C26 C25 Fe2 66.6(5)
C29 C25 H25 117.0
C26 C25 H25 128.0
Fe2 C25 H25 117.8
C25 C26 C27 104.1(10)
C25 C26 Fe2 71.8(6)
C27 C26 Fe2 71.5(6)
C25 C26 H26 121.3
C27 C26 H26 133.2
Fe2 C26 H26 131.1
C28 C27 C26 103.0(9)
C28 C27 Fe2 69.7(5)
C26 C27 Fe2 66.7(5)
C28 C27 H27 128.4
C26 C27 H27 128.5
Fe2 C27 H27 129.6
C29 C28 C27 116.1(14)
C29 C28 Fe2 71.4(6)
C27 C28 Fe2 69.8(5)
C29 C28 H28 123.1
C27 C28 H28 119.4
Fe2 C28 H28 117.8
C28 C29 C25 102.8(14)
C28 C29 Fe2 70.8(6)
C25 C29 Fe2 70.5(6)
C28 C29 H29 126.1
C25 C29 H29 130.7
Fe2 C29 H29 127.5
C31 C30 C11 113.4(5)
C31 C30 C20 127.5(5)
C11 C30 C20 119.0(4)
C31 C30 Ru1 69.5(3)
C11 C30 Ru1 72.1(3)
C20 C30 Ru1 128.7(4)
C30 C31 C32 124.9(5)
C30 C31 Ru2 118.2(4)
C32 C31 Ru2 116.2(4)
C30 C31 Ru1 73.4(3)
C32 C31 Ru1 126.2(4)
Ru2 C31 Ru1 78.39(19)
O2 C32 C33 121.4(5)
O2 C32 C31 120.8(5)
C33 C32 C31 117.3(5)
C38 C33 C34 117.3(5)
C38 C33 C32 122.0(5)
C34 C33 C32 120.7(5)
C35 C34 C33 121.1(5)
C35 C34 H34 119.4
C33 C34 H34 119.4
C34 C35 C36 120.9(5)
C34 C35 H35 119.5
C36 C35 H35 119.5
N2 C36 C35 121.9(5)
N2 C36 C37 119.5(6)
C35 C36 C37 118.6(5)
C38 C37 C36 119.8(5)
C38 C37 H37 120.1
C36 C37 H37 120.1
C37 C38 C33 122.1(5)
C37 C38 H38 118.9
C33 C38 H38 118.9
O3 C39 Ru1 178.5(6)
O4 C40 Ru1 179.3(6)
O5 C41 Ru1 170.0(4)
O6 C42 Ru2 177.4(6)
O7 C43 Ru2 178.4(5)
O8 C44 Ru2 177.4(6)
C17 N1 H1A 120.0
C17 N1 H1B 120.0
H1A N1 H1B 120.0
C36 N2 H2B 120.0
C36 N2 H2C 120.0
H2B N2 H2C 120.0

loop_
_geom_bond_atom_site_label_1
_geom_bond_atom_site_label_2
_geom_bond_distance
Ru1 C41 1.892(6)
Ru1 C39 1.920(6)
Ru1 C40 1.934(7)
Ru1 C31 2.219(5)
Ru1 C12 2.220(5)
Ru1 C30 2.271(5)
Ru1 C11 2.289(6)
Ru1 Ru2 2.7165(9)
Ru2 C43 1.879(6)
Ru2 C42 1.953(7)
Ru2 C44 1.966(7)
Ru2 C31 2.076(6)
Ru2 C12 2.086(5)
Fe1 C3 2.028(7)
Fe1 C4 2.031(6)
Fe1 C9 2.031(7)
Fe1 C8 2.037(8)
Fe1 C10 2.039(9)
Fe1 C2 2.045(6)
Fe1 C5 2.048(5)
Fe1 C7 2.051(7)
Fe1 C6 2.060(8)
Fe1 C1 2.090(5)
Fe2 C26 1.977(11)
Fe2 C22 2.024(6)
Fe2 C21 2.038(6)
Fe2 C28 2.040(8)
Fe2 C27 2.042(9)
Fe2 C23 2.046(9)
Fe2 C25 2.046(9)
Fe2 C29 2.047(10)
Fe2 C24 2.066(9)
Fe2 C20 2.075(6)
O1 C13 1.237(7)
O2 C32 1.236(7)
O3 C39 1.133(7)
O4 C40 1.130(7)
O5 C41 1.150(6)
O6 C42 1.138(9)
O7 C43 1.139(7)
O8 C44 1.132(8)
C1 C5 1.426(7)
C1 C2 1.437(9)
C1 C11 1.480(7)
C2 C3 1.407(9)
C2 H2 1.0000
C3 C4 1.418(10)
C3 H3 1.0000
C4 C5 1.416(9)
C4 H4 1.0000
C5 H5 1.0000
C6 C7 1.376(14)
C6 C10 1.415(14)
C6 H6 1.0000
C7 C8 1.401(11)
C7 H7 1.0000
C8 C9 1.377(14)
C8 H8 1.0000
C9 C10 1.405(16)
C9 H9 1.0000
C10 H10 1.0000
C11 C12 1.427(7)
C11 C30 1.456(7)
C12 C13 1.490(8)
C13 C14 1.473(8)
C14 C15 1.398(8)
C14 C19 1.398(8)
C15 C16 1.358(9)
C15 H15 0.9500
C16 C17 1.394(11)
C16 H16 0.9500
C17 N1 1.372(10)
C17 C18 1.412(11)
C18 C19 1.355(9)
C18 H18 0.9500
C19 H19 0.9500
C20 C24 1.418(9)
C20 C21 1.429(8)
C20 C30 1.498(7)
C21 C22 1.414(9)
C21 H21 1.0000
C22 C23 1.412(11)
C22 H22 1.0000
C23 C24 1.408(10)
C23 H23 1.0000
C24 H24 1.0000
C25 C29 1.364(18)
C25 C26 1.431(9)
C25 H25 1.0000
C26 C27 1.434(9)
C26 H26 1.0000
C27 C28 1.414(16)
C27 H27 1.0000
C28 C29 1.325(14)
C28 H28 0.9999
C29 H29 1.0000
C30 C31 1.431(7)
C31 C32 1.494(8)
C32 C33 1.460(7)
C33 C38 1.404(8)
C33 C34 1.406(7)
C34 C35 1.361(8)
C34 H34 0.9500
C35 C36 1.399(9)
C35 H35 0.9500
C36 N2 1.361(8)
C36 C37 1.408(8)
C37 C38 1.359(8)
C37 H37 0.9500
C38 H38 0.9500
N1 H1A 0.8800
N1 H1B 0.8800
N2 H2B 0.8800
N2 H2C 0.8800
